data_4101113
_publ_section_title
;
Mimicking [2,2]Paracyclophane Topology : Molecular Clips for the
 Coordination-Driven Co-facial Assembly of pi-Conjugated Systems
;
_journal_name_full 'Journal of the American Chemical Society'
_journal_paper_doi 10.1021/ja058617+
_journal_year 2006
_chemical_formula_moiety 'C8 H5 N'
_chemical_formula_sum 'C8 H5 N'
_chemical_formula_weight 115.13
_space_group_IT_number 14
_symmetry_cell_setting monoclinic
_symmetry_space_group_name_Hall '-P 2ybc'
_symmetry_space_group_name_H-M 'P 1 21/c 1'
_cell_angle_alpha 90
_cell_angle_beta 97.9080(10)
_cell_angle_gamma 90
_cell_formula_units_Z 4
_cell_length_a 4.7529(3)
_cell_length_b 10.5673(6)
_cell_length_c 11.9098(6)
_cell_measurement_temperature 100(2)
_cell_volume 592.48(6)
_diffrn_ambient_temperature 100(2)
_exptl_crystal_density_diffrn 1.291
_cod_original_sg_symbol_H-M 'P 21/c'
_cod_database_code 4101113

loop_
_symmetry_equiv_pos_as_xyz
'x, y, z'
'-x, y+1/2, -z+1/2'
'-x, -y, -z'
'x, -y-1/2, z-1/2'

loop_
_atom_site_label
_atom_site_type_symbol
_atom_site_fract_x
_atom_site_fract_y
_atom_site_fract_z
_atom_site_U_iso_or_equiv
_atom_site_adp_type
_atom_site_occupancy
_atom_site_symmetry_multiplicity
_atom_site_calc_flag
_atom_site_refinement_flags
_atom_site_disorder_assembly
_atom_site_disorder_group
C1 C 1.0889(2) 0.40372(10) 0.86705(8) 0.0188(2) Uani 1 1 d . . .
C2 C 1.3052(2) 0.31297(9) 0.90789(8) 0.0167(2) Uani 1 1 d . . .
C3 C 1.4460(2) 0.32133(10) 1.01834(9) 0.0196(3) Uani 1 1 d . . .
H3 H 1.4005 0.3868 1.0674 0.023 Uiso 1 1 calc R . .
C4 C 1.3716(2) 0.21618(10) 0.83584(8) 0.0184(2) Uani 1 1 d . . .
H4 H 1.2739 0.2103 0.7609 0.022 Uiso 1 1 calc R . .
C5 C 1.6532(2) 0.23298(10) 1.05559(8) 0.0195(3) Uani 1 1 d . . .
H5 H 1.7484 0.2382 1.1310 0.023 Uiso 1 1 calc R . .
C6 C 1.5799(2) 0.12914(10) 0.87406(9) 0.0186(2) Uani 1 1 d . . .
H6 H 1.6250 0.0637 0.8248 0.022 Uiso 1 1 calc R . .
C7 C 1.7256(2) 0.13601(9) 0.98454(8) 0.0163(2) Uani 1 1 d . . .
C8 C 1.9466(2) 0.04566(9) 1.02941(8) 0.0177(2) Uani 1 1 d . . .
H8 H 2.0206 0.0528 1.1074 0.021 Uiso 1 1 calc R . .
N1 N 0.9180(2) 0.47566(9) 0.83207(8) 0.0263(3) Uani 1 1 d . . .

loop_
_atom_site_aniso_label
_atom_site_aniso_U_11
_atom_site_aniso_U_22
_atom_site_aniso_U_33
_atom_site_aniso_U_23
_atom_site_aniso_U_13
_atom_site_aniso_U_12
C1 0.0217(5) 0.0190(5) 0.0164(5) -0.0002(4) 0.0047(4) 0.0025(4)
C2 0.0157(5) 0.0155(5) 0.0196(5) 0.0024(4) 0.0045(4) 0.0016(4)
C3 0.0210(5) 0.0186(5) 0.0193(5) -0.0029(4) 0.0038(4) 0.0038(4)
C4 0.0192(5) 0.0194(5) 0.0161(5) -0.0001(4) 0.0014(4) 0.0022(4)
C5 0.0195(5) 0.0221(5) 0.0164(5) -0.0018(4) 0.0008(4) 0.0033(4)
C6 0.0197(5) 0.0174(5) 0.0189(5) -0.0026(4) 0.0038(4) 0.0033(4)
C7 0.0140(5) 0.0166(5) 0.0188(5) 0.0012(4) 0.0039(4) 0.0013(4)
C8 0.0164(5) 0.0202(5) 0.0164(5) 0.0012(4) 0.0017(4) 0.0024(4)
N1 0.0310(5) 0.0264(5) 0.0215(5) 0.0018(4) 0.0039(4) 0.0113(4)

loop_
_geom_bond_atom_site_label_1
_geom_bond_atom_site_label_2
_geom_bond_distance
_geom_bond_site_symmetry_2
_geom_bond_publ_flag
C1 N1 1.1482(14) . ?
C1 C2 1.4405(13) . ?
C2 C3 1.3943(14) . ?
C2 C4 1.3989(14) . ?
C3 C5 1.3849(14) . ?
C3 H3 0.9500 . ?
C4 C6 1.3817(14) . ?
C4 H4 0.9500 . ?
C5 C7 1.4015(14) . ?
C5 H5 0.9500 . ?
C6 C7 1.4019(14) . ?
C6 H6 0.9500 . ?
C7 C8 1.4652(13) . ?
C8 C8 1.333(2) 3_957 ?
C8 H8 0.9500 . ?
